data_1506158
loop_
_publ_author_name
'Johns, Deidre M.'
'Mori, Makoto'
'Williams, Robert M.'

_publ_section_title
;
 Synthetic studies on quinine: quinuclidine construction via a ketone
 enolate regio- and diastereoselective Pd-mediated allylic alkylation.
;
_journal_issue 18
_journal_name_full 'Organic letters'
_journal_page_first 4051
_journal_page_last 4054
_journal_paper_doi 10.1021/ol061524s
_journal_volume 8
_journal_year 2006
_chemical_formula_sum 'C37 H32 N2 O7'
_chemical_formula_weight 616.65
_chemical_name_systematic
;

 ?

;
_space_group_IT_number 14
_symmetry_cell_setting monoclinic
_symmetry_space_group_name_Hall '-P 2ybc'
_symmetry_space_group_name_H-M 'P 1 21/c 1'
_atom_sites_solution_hydrogens geom
_atom_sites_solution_primary direct
_atom_sites_solution_secondary difmap
_audit_creation_method 'Bruker SHELXTL'
_cell_angle_alpha 90.00
_cell_angle_beta 113.3980(10)
_cell_angle_gamma 90.00
_cell_formula_units_Z 4
_cell_length_a 12.2460(3)
_cell_length_b 23.6665(6)
_cell_length_c 11.8579(3)
_cell_measurement_reflns_used 5301
_cell_measurement_temperature 373(2)
_cell_measurement_theta_max 28.25
_cell_measurement_theta_min 2.54
_cell_volume 3154.05(14)
_computing_cell_refinement 'Bruker SMART'
_computing_data_collection 'Bruker SMART'
_computing_data_reduction 'Bruker SAINT'
_computing_molecular_graphics 'Bruker SHELXTL'
_computing_publication_material 'Bruker SHELXTL'
_computing_structure_refinement 'Bruker SHELXTL'
_computing_structure_solution 'Bruker SHELXTL'
_diffrn_ambient_temperature 100
_diffrn_measured_fraction_theta_full 0.998
_diffrn_measured_fraction_theta_max 0.998
_diffrn_measurement_device_type 'Bruker Apex 2 area detector'
_diffrn_measurement_method 'phi and omega scans'
_diffrn_radiation_monochromator graphite
_diffrn_radiation_source 'fine-focus sealed tube'
_diffrn_radiation_type MoK\a
_diffrn_radiation_wavelength 0.71073
_diffrn_reflns_av_R_equivalents 0.0541
_diffrn_reflns_av_sigmaI/netI 0.0568
_diffrn_reflns_limit_h_max 16
_diffrn_reflns_limit_h_min -16
_diffrn_reflns_limit_k_max 31
_diffrn_reflns_limit_k_min -31
_diffrn_reflns_limit_l_max 15
_diffrn_reflns_limit_l_min -15
_diffrn_reflns_number 33634
_diffrn_reflns_theta_full 28.30
_diffrn_reflns_theta_max 28.30
_diffrn_reflns_theta_min 1.81
_exptl_absorpt_coefficient_mu 0.090
_exptl_absorpt_correction_T_max 0.9920
_exptl_absorpt_correction_T_min 0.9718
_exptl_absorpt_correction_type multi-scan
_exptl_absorpt_process_details 'SADABS, Sheldrick, 1997'
_exptl_crystal_colour colorless
_exptl_crystal_density_diffrn 1.299
_exptl_crystal_density_meas ?
_exptl_crystal_density_method 'not measured'
_exptl_crystal_description plate
_exptl_crystal_F_000 1296
_exptl_crystal_size_max 0.32
_exptl_crystal_size_mid 0.23
_exptl_crystal_size_min 0.09
_refine_diff_density_max 0.761
_refine_diff_density_min -0.263
_refine_diff_density_rms 0.060
_refine_ls_goodness_of_fit_ref 1.007
_refine_ls_hydrogen_treatment constr
_refine_ls_matrix_type full
_refine_ls_number_parameters 415
_refine_ls_number_reflns 7836
_refine_ls_number_restraints 0
_refine_ls_restrained_S_all 1.007
_refine_ls_R_factor_all 0.0858
_refine_ls_R_factor_gt 0.0504
_refine_ls_shift/su_max 0.000
_refine_ls_shift/su_mean 0.000
_refine_ls_structure_factor_coef Fsqd
_refine_ls_weighting_details 'calc w=1/[\s^2^(Fo^2^)+(0.0624P)^2^+1.0933P] where P=(Fo^2^+2Fc^2^)/3'
_refine_ls_weighting_scheme calc
_refine_ls_wR_factor_gt 0.1184
_refine_ls_wR_factor_ref 0.1365
_reflns_number_gt 5276
_reflns_number_total 7836
_reflns_threshold_expression >2sigma(I)
_cod_data_source_file ol061524ssi20060621_091927.cif
_cod_data_source_block rw109m
_cod_depositor_comments
;
The following automatic conversions were performed:

'_symmetry_cell_setting' value 'Monoclinic' changed to 'monoclinic'
according to /home/saulius/struct/CIF-dictionaries/cif_core.dic
dictionary named 'cif_core.dic' version 2.4.1 from 2010-06-29.

Automatic conversion script
Id: cif_fix_values 1715 2011-07-08 13:25:40Z adriana 

The following automatic conversions were performed:

'_exptl_crystal_density_meas' value 'not measured' was changed to '?'
- the value is perceived as not measured.

Automatic conversion script
Id: cif_fix_values 3008 2015-01-20 13:52:24Z robertas 

The following automatic conversions were performed:

'_exptl_absorpt_correction_type' value 'multi-scans' was replaced
with the value 'multi-scan' as specified in the replacement file
'src/cod-tools/trunk/data/replacement-values/replacement_values.lst'.

Automatic conversion script
Id: cif_fix_values 5376 2017-05-30 11:51:03Z andrius 
;
_cod_original_sg_symbol_H-M P2(1)/c
_cod_database_code 1506158

loop_
_symmetry_equiv_pos_as_xyz
'x, y, z'
'-x, y+1/2, -z+1/2'
'-x, -y, -z'
'x, -y-1/2, z-1/2'

loop_
_atom_site_label
_atom_site_type_symbol
_atom_site_fract_x
_atom_site_fract_y
_atom_site_fract_z
_atom_site_U_iso_or_equiv
_atom_site_adp_type
_atom_site_occupancy
_atom_site_symmetry_multiplicity
_atom_site_calc_flag
_atom_site_refinement_flags
O1 O 0.72301(10) 0.28607(5) 0.13334(10) 0.0176(3) Uani 1 1 d .
O2 O 0.68135(11) 0.21719(5) 0.23380(11) 0.0213(3) Uani 1 1 d .
O3 O 0.39924(10) 0.28335(6) -0.27078(11) 0.0207(3) Uani 1 1 d .
O4 O 0.37072(11) 0.19972(5) -0.19298(11) 0.0210(3) Uani 1 1 d .
O5 O 0.72918(10) 0.17606(5) -0.01925(11) 0.0179(3) Uani 1 1 d .
O6 O 0.70605(12) 0.10737(6) -0.15766(12) 0.0271(3) Uani 1 1 d .
O7 O 0.20190(11) 0.07328(6) -0.06696(13) 0.0274(3) Uani 1 1 d .
N1 N 0.52987(13) 0.25565(6) -0.08526(13) 0.0158(3) Uani 1 1 d .
N2 N 0.66592(14) 0.01598(7) 0.22824(14) 0.0234(4) Uani 1 1 d .
C1 C 0.56836(15) 0.21534(7) 0.01763(15) 0.0160(4) Uani 1 1 d .
H1A H 0.4983 0.2054 0.0339 0.019 Uiso 1 1 calc R
C2 C 0.66180(15) 0.23960(7) 0.13652(15) 0.0158(4) Uani 1 1 d .
C3 C 0.71104(15) 0.30756(8) 0.01297(15) 0.0165(4) Uani 1 1 d .
H3A H 0.7465 0.2797 -0.0236 0.020 Uiso 1 1 calc R
C4 C 0.57993(15) 0.31318(7) -0.07109(15) 0.0159(4) Uani 1 1 d .
H4A H 0.5762 0.3248 -0.1519 0.019 Uiso 1 1 calc R
C5 C 0.50678(15) 0.35561(8) -0.03410(15) 0.0165(4) Uani 1 1 d .
C6 C 0.47716(16) 0.40675(8) -0.09667(16) 0.0213(4) Uani 1 1 d .
H6A H 0.5032 0.4144 -0.1589 0.026 Uiso 1 1 calc R
C7 C 0.40913(17) 0.44662(8) -0.06748(18) 0.0249(4) Uani 1 1 d .
H7A H 0.3900 0.4806 -0.1103 0.030 Uiso 1 1 calc R
C8 C 0.36976(17) 0.43596(8) 0.02502(17) 0.0239(4) Uani 1 1 d .
H8A H 0.3248 0.4628 0.0450 0.029 Uiso 1 1 calc R
C9 C 0.39788(17) 0.38511(8) 0.08728(17) 0.0235(4) Uani 1 1 d .
H9A H 0.3715 0.3777 0.1493 0.028 Uiso 1 1 calc R
C10 C 0.46520(16) 0.34496(8) 0.05791(16) 0.0207(4) Uani 1 1 d .
H10A H 0.4827 0.3107 0.0998 0.025 Uiso 1 1 calc R
C11 C 0.78465(15) 0.36062(8) 0.03667(15) 0.0179(4) Uani 1 1 d .
C12 C 0.87338(16) 0.36390(9) -0.00896(17) 0.0243(4) Uani 1 1 d .
H12A H 0.8834 0.3344 -0.0557 0.029 Uiso 1 1 calc R
C13 C 0.94655(18) 0.41079(9) 0.01490(18) 0.0296(5) Uani 1 1 d .
H13A H 1.0058 0.4126 -0.0154 0.036 Uiso 1 1 calc R
C14 C 0.93170(18) 0.45497(9) 0.08385(18) 0.0299(5) Uani 1 1 d .
H14A H 0.9805 0.4866 0.0994 0.036 Uiso 1 1 calc R
C15 C 0.84402(18) 0.45200(9) 0.12964(18) 0.0272(4) Uani 1 1 d .
H15A H 0.8342 0.4817 0.1762 0.033 Uiso 1 1 calc R
C16 C 0.77083(16) 0.40507(8) 0.10652(17) 0.0220(4) Uani 1 1 d .
H16A H 0.7123 0.4033 0.1378 0.026 Uiso 1 1 calc R
C17 C 0.42777(15) 0.24270(8) -0.18360(16) 0.0167(4) Uani 1 1 d .
C18 C 0.28238(15) 0.27685(9) -0.37052(16) 0.0227(4) Uani 1 1 d .
H18A H 0.2752 0.2391 -0.4046 0.027 Uiso 1 1 calc R
H18B H 0.2742 0.3037 -0.4352 0.027 Uiso 1 1 calc R
C19 C 0.18478(16) 0.28642(9) -0.32605(16) 0.0222(4) Uani 1 1 d .
C20 C 0.17645(19) 0.33791(11) -0.2742(2) 0.0400(6) Uani 1 1 d .
H20A H 0.2301 0.3667 -0.2683 0.048 Uiso 1 1 calc R
C21 C 0.0869(2) 0.34619(13) -0.2311(2) 0.0536(7) Uani 1 1 d .
H21A H 0.0810 0.3806 -0.1961 0.064 Uiso 1 1 calc R
C22 C 0.0070(2) 0.30351(13) -0.2402(2) 0.0469(7) Uani 1 1 d .
H22A H -0.0523 0.3092 -0.2109 0.056 Uiso 1 1 calc R
C23 C 0.01463(18) 0.25239(11) -0.2926(2) 0.0352(5) Uani 1 1 d .
H23A H -0.0394 0.2237 -0.2991 0.042 Uiso 1 1 calc R
C24 C 0.10328(17) 0.24417(9) -0.33523(18) 0.0263(4) Uani 1 1 d .
H24A H 0.1084 0.2098 -0.3707 0.032 Uiso 1 1 calc R
C25 C 0.61646(14) 0.16020(8) -0.01593(16) 0.0164(4) Uani 1 1 d .
H25A H 0.5623 0.1485 -0.0986 0.020 Uiso 1 1 calc R
C26 C 0.76502(16) 0.14485(8) -0.09517(16) 0.0192(4) Uani 1 1 d .
C27 C 0.88483(16) 0.16371(9) -0.08590(18) 0.0251(4) Uani 1 1 d .
H27A H 0.9088 0.1411 -0.1394 0.038 Uiso 1 1 calc R
H27B H 0.9416 0.1594 -0.0027 0.038 Uiso 1 1 calc R
H27C H 0.8810 0.2027 -0.1096 0.038 Uiso 1 1 calc R
C28 C 0.63221(16) 0.11111(8) 0.07167(15) 0.0181(4) Uani 1 1 d .
C29 C 0.74309(16) 0.09234(8) 0.14702(16) 0.0212(4) Uani 1 1 d .
H29A H 0.8105 0.1110 0.1484 0.025 Uiso 1 1 calc R
C30 C 0.75501(17) 0.04476(8) 0.22248(17) 0.0248(4) Uani 1 1 d .
H30A H 0.8316 0.0329 0.2718 0.030 Uiso 1 1 calc R
C31 C 0.55411(17) 0.03394(8) 0.15389(16) 0.0205(4) Uani 1 1 d .
C32 C 0.45630(17) 0.00285(8) 0.15728(17) 0.0231(4) Uani 1 1 d .
H32A H 0.4701 -0.0281 0.2094 0.028 Uiso 1 1 calc R
C33 C 0.34234(18) 0.01791(8) 0.08498(17) 0.0240(4) Uani 1 1 d .
H33A H 0.2791 -0.0023 0.0895 0.029 Uiso 1 1 calc R
C34 C 0.31990(16) 0.06397(8) 0.00338(17) 0.0217(4) Uani 1 1 d .
C35 C 0.41178(16) 0.09497(8) -0.00372(16) 0.0190(4) Uani 1 1 d .
H35A H 0.3958 0.1250 -0.0586 0.023 Uiso 1 1 calc R
C36 C 0.53150(16) 0.08114(8) 0.07303(15) 0.0177(4) Uani 1 1 d .
C37 C 0.17435(17) 0.11330(9) -0.16422(18) 0.0284(5) Uani 1 1 d .
H37A H 0.0896 0.1163 -0.2068 0.043 Uiso 1 1 calc R
H37B H 0.2084 0.1011 -0.2204 0.043 Uiso 1 1 calc R
H37C H 0.2066 0.1495 -0.1309 0.043 Uiso 1 1 calc R

loop_
_atom_site_aniso_label
_atom_site_aniso_U_11
_atom_site_aniso_U_22
_atom_site_aniso_U_33
_atom_site_aniso_U_23
_atom_site_aniso_U_13
_atom_site_aniso_U_12
O1 0.0202(6) 0.0177(7) 0.0151(6) 0.0010(5) 0.0073(5) -0.0032(5)
O2 0.0254(7) 0.0230(7) 0.0167(6) 0.0020(5) 0.0096(5) -0.0023(6)
O3 0.0158(6) 0.0262(8) 0.0178(6) 0.0054(5) 0.0044(5) -0.0010(5)
O4 0.0187(6) 0.0194(7) 0.0223(7) -0.0006(5) 0.0052(5) -0.0029(5)
O5 0.0172(6) 0.0182(7) 0.0200(6) -0.0012(5) 0.0092(5) -0.0009(5)
O6 0.0341(8) 0.0247(8) 0.0289(7) -0.0077(6) 0.0192(6) -0.0074(6)
O7 0.0211(7) 0.0280(8) 0.0329(8) 0.0016(6) 0.0105(6) -0.0043(6)
N1 0.0171(7) 0.0143(8) 0.0159(7) 0.0018(6) 0.0064(6) -0.0008(6)
N2 0.0298(9) 0.0199(9) 0.0175(8) 0.0010(7) 0.0063(7) 0.0008(7)
C1 0.0160(8) 0.0161(9) 0.0169(8) 0.0019(7) 0.0076(7) -0.0006(7)
C2 0.0159(8) 0.0160(9) 0.0178(8) -0.0005(7) 0.0091(7) 0.0020(7)
C3 0.0193(8) 0.0174(9) 0.0150(8) 0.0021(7) 0.0092(7) -0.0001(7)
C4 0.0193(8) 0.0140(9) 0.0159(8) 0.0013(7) 0.0083(7) -0.0021(7)
C5 0.0156(8) 0.0166(9) 0.0173(8) -0.0012(7) 0.0065(7) -0.0012(7)
C6 0.0270(10) 0.0192(10) 0.0196(9) 0.0013(8) 0.0113(8) -0.0009(8)
C7 0.0310(10) 0.0168(10) 0.0273(10) 0.0035(8) 0.0119(9) 0.0044(8)
C8 0.0254(10) 0.0217(11) 0.0257(10) -0.0040(8) 0.0112(8) 0.0043(8)
C9 0.0255(9) 0.0269(11) 0.0223(9) 0.0005(8) 0.0140(8) 0.0024(8)
C10 0.0233(9) 0.0204(10) 0.0207(9) 0.0042(8) 0.0113(8) 0.0019(8)
C11 0.0176(8) 0.0194(10) 0.0159(8) 0.0020(7) 0.0058(7) -0.0022(7)
C12 0.0237(9) 0.0286(11) 0.0216(9) 0.0001(8) 0.0101(8) -0.0053(8)
C13 0.0247(10) 0.0364(13) 0.0290(10) 0.0073(9) 0.0120(8) -0.0091(9)
C14 0.0263(10) 0.0260(12) 0.0286(11) 0.0078(9) 0.0017(9) -0.0111(9)
C15 0.0289(10) 0.0201(11) 0.0265(10) -0.0007(8) 0.0045(8) -0.0025(8)
C16 0.0226(9) 0.0205(10) 0.0217(9) 0.0006(8) 0.0076(8) -0.0011(8)
C17 0.0157(8) 0.0182(10) 0.0186(8) 0.0007(7) 0.0091(7) 0.0018(7)
C18 0.0161(9) 0.0310(11) 0.0172(9) 0.0046(8) 0.0025(7) -0.0003(8)
C19 0.0166(9) 0.0283(11) 0.0178(9) 0.0024(8) 0.0026(7) 0.0031(8)
C20 0.0266(11) 0.0406(14) 0.0471(14) -0.0141(11) 0.0086(10) -0.0001(10)
C21 0.0413(14) 0.0648(19) 0.0497(15) -0.0234(14) 0.0129(12) 0.0145(13)
C22 0.0286(12) 0.082(2) 0.0332(12) -0.0006(13) 0.0156(10) 0.0113(13)
C23 0.0209(10) 0.0508(15) 0.0336(11) 0.0133(11) 0.0105(9) 0.0045(10)
C24 0.0197(9) 0.0320(12) 0.0248(10) 0.0051(9) 0.0061(8) 0.0039(8)
C25 0.0134(8) 0.0190(10) 0.0164(8) -0.0012(7) 0.0054(7) -0.0015(7)
C26 0.0238(9) 0.0179(10) 0.0181(8) 0.0025(7) 0.0105(7) 0.0025(8)
C27 0.0240(10) 0.0293(12) 0.0256(10) -0.0010(8) 0.0137(8) -0.0001(8)
C28 0.0233(9) 0.0146(9) 0.0158(8) -0.0017(7) 0.0072(7) 0.0003(7)
C29 0.0208(9) 0.0203(10) 0.0198(9) 0.0001(8) 0.0051(7) -0.0020(7)
C30 0.0251(10) 0.0228(11) 0.0201(9) 0.0001(8) 0.0023(8) 0.0024(8)
C31 0.0277(10) 0.0168(10) 0.0176(9) -0.0038(7) 0.0098(8) -0.0006(8)
C32 0.0354(11) 0.0158(10) 0.0223(9) -0.0009(8) 0.0160(9) -0.0035(8)
C33 0.0307(10) 0.0201(10) 0.0275(10) -0.0041(8) 0.0182(9) -0.0072(8)
C34 0.0234(9) 0.0202(10) 0.0232(9) -0.0050(8) 0.0109(8) -0.0030(8)
C35 0.0227(9) 0.0163(9) 0.0193(9) -0.0013(7) 0.0097(7) -0.0009(7)
C36 0.0236(9) 0.0151(9) 0.0161(8) -0.0028(7) 0.0097(7) -0.0018(7)
C37 0.0207(9) 0.0349(12) 0.0258(10) -0.0006(9) 0.0052(8) -0.0033(9)

loop_
_atom_type_symbol
_atom_type_description
_atom_type_scat_dispersion_real
_atom_type_scat_dispersion_imag
_atom_type_scat_source
C C 0.0033 0.0016 'International Tables Vol C Tables 4.2.6.8 and 6.1.1.4'
H H 0.0000 0.0000 'International Tables Vol C Tables 4.2.6.8 and 6.1.1.4'
N N 0.0061 0.0033 'International Tables Vol C Tables 4.2.6.8 and 6.1.1.4'
O O 0.0106 0.0060 'International Tables Vol C Tables 4.2.6.8 and 6.1.1.4'

loop_
_geom_angle_atom_site_label_1
_geom_angle_atom_site_label_2
_geom_angle_atom_site_label_3
_geom_angle
C2 O1 C3 118.11(13)
C17 O3 C18 114.66(14)
C26 O5 C25 115.98(13)
C34 O7 C37 116.95(14)
C17 N1 C1 116.51(14)
C17 N1 C4 120.23(14)
C1 N1 C4 121.49(13)
C30 N2 C31 116.46(16)
N1 C1 C2 113.35(14)
N1 C1 C25 111.28(13)
C2 C1 C25 109.35(14)
O2 C2 O1 119.20(16)
O2 C2 C1 120.55(16)
O1 C2 C1 120.25(14)
O1 C3 C11 106.65(13)
O1 C3 C4 109.83(13)
C11 C3 C4 116.54(15)
N1 C4 C5 112.10(13)
N1 C4 C3 106.05(14)
C5 C4 C3 117.22(14)
C6 C5 C10 118.35(16)
C6 C5 C4 118.64(15)
C10 C5 C4 123.00(16)
C5 C6 C7 120.86(17)
C8 C7 C6 120.32(18)
C9 C8 C7 119.36(17)
C8 C9 C10 120.54(17)
C9 C10 C5 120.55(17)
C16 C11 C12 119.12(17)
C16 C11 C3 122.47(16)
C12 C11 C3 118.35(17)
C13 C12 C11 120.43(19)
C14 C13 C12 120.06(19)
C13 C14 C15 119.88(19)
C14 C15 C16 120.34(19)
C15 C16 C11 120.18(18)
O4 C17 O3 124.16(16)
O4 C17 N1 124.45(16)
O3 C17 N1 111.37(15)
O3 C18 C19 111.14(14)
C24 C19 C20 119.43(19)
C24 C19 C18 120.79(18)
C20 C19 C18 119.78(18)
C19 C20 C21 119.5(2)
C22 C21 C20 120.3(2)
C23 C22 C21 120.3(2)
C22 C23 C24 119.5(2)
C23 C24 C19 121.0(2)
O5 C25 C28 110.72(14)
O5 C25 C1 104.67(13)
C28 C25 C1 115.28(14)
O6 C26 O5 122.44(16)
O6 C26 C27 126.87(17)
O5 C26 C27 110.68(16)
C29 C28 C36 117.93(17)
C29 C28 C25 121.20(16)
C36 C28 C25 120.79(15)
C28 C29 C30 119.95(17)
N2 C30 C29 124.74(18)
N2 C31 C32 117.40(17)
N2 C31 C36 123.63(17)
C32 C31 C36 118.96(17)
C33 C32 C31 120.73(18)
C32 C33 C34 120.36(17)
O7 C34 C35 124.66(17)
O7 C34 C33 114.41(16)
C35 C34 C33 120.91(17)
C34 C35 C36 119.93(17)
C35 C36 C31 119.07(16)
C35 C36 C28 123.60(16)
C31 C36 C28 117.30(16)

loop_
_geom_bond_atom_site_label_1
_geom_bond_atom_site_label_2
_geom_bond_distance
O1 C2 1.340(2)
O1 C3 1.4667(19)
O2 C2 1.204(2)
O3 C17 1.353(2)
O3 C18 1.458(2)
O4 C17 1.214(2)
O5 C26 1.365(2)
O5 C25 1.446(2)
O6 C26 1.197(2)
O7 C34 1.369(2)
O7 C37 1.425(2)
N1 C17 1.364(2)
N1 C1 1.471(2)
N1 C4 1.475(2)
N2 C30 1.311(2)
N2 C31 1.369(2)
C1 C2 1.532(2)
C1 C25 1.547(2)
C3 C11 1.506(2)
C3 C4 1.523(2)
C4 C5 1.522(2)
C5 C6 1.390(3)
C5 C10 1.398(2)
C6 C7 1.390(3)
C7 C8 1.385(3)
C8 C9 1.382(3)
C9 C10 1.390(3)
C11 C16 1.390(3)
C11 C12 1.395(2)
C12 C13 1.383(3)
C13 C14 1.383(3)
C14 C15 1.384(3)
C15 C16 1.384(3)
C18 C19 1.503(3)
C19 C24 1.386(3)
C19 C20 1.386(3)
C20 C21 1.396(3)
C21 C22 1.380(4)
C22 C23 1.380(4)
C23 C24 1.382(3)
C25 C28 1.519(2)
C26 C27 1.495(2)
C28 C29 1.370(2)
C28 C36 1.428(2)
C29 C30 1.409(3)
C31 C32 1.420(3)
C31 C36 1.426(3)
C32 C33 1.364(3)
C33 C34 1.410(3)
C34 C35 1.374(3)
C35 C36 1.423(2)
